data_4068000
loop_
_publ_author_name
'Doshi, Ami'
'Sundararaman, Anand'
'Venkatasubbaiah, Krishnan'
'Zakharov, Lev N.'
'Rheingold, Arnold L.'
'Myahkostupov, Mykhaylo'
'Piotrowiak, Piotr'
'J\"akle, Frieder'

_publ_section_title
;
 Pentafluorophenyl Copper--Pyridine Complexes: Synthesis, Supramolecular
 Structures via Cuprophilic and \p-Stacking Interactions, and Solid-State
 Luminescence
;
_journal_issue 4
_journal_name_full Organometallics
_journal_page_first 1546
_journal_paper_doi 10.1021/om200989b
_journal_volume 31
_journal_year 2012
_chemical_formula_moiety 'C12 H7 Cu F5 N'
_chemical_formula_sum 'C12 H7 Cu F5 N'
_chemical_formula_weight 323.73
_chemical_name_systematic
;
 ?
;
_space_group_IT_number 14
_symmetry_cell_setting monoclinic
_symmetry_space_group_name_Hall '-P 2ybc'
_symmetry_space_group_name_H-M 'P 1 21/c 1'
_atom_sites_solution_hydrogens geom
_atom_sites_solution_primary direct
_atom_sites_solution_secondary difmap
_audit_creation_method SHELXL-97
_cell_angle_alpha 90.00
_cell_angle_beta 95.5830(10)
_cell_angle_gamma 90.00
_cell_formula_units_Z 4
_cell_length_a 6.10850(10)
_cell_length_b 7.5034(2)
_cell_length_c 25.0325(5)
_cell_measurement_reflns_used 8555
_cell_measurement_temperature 100(2)
_cell_measurement_theta_max 64.60
_cell_measurement_theta_min 3.55
_cell_volume 1141.91(4)
_computing_cell_refinement 'APEX 2'
_computing_data_collection 'APEX 2 (Bruker, 2006)'
_computing_data_reduction 'SAINT (Bruker, 2005)'
_computing_molecular_graphics 'SHELXTL (Bruker, 2004)'
_computing_publication_material SHELXTL
_computing_structure_refinement 'SHELXL-97 (Sheldrick, 1997)'
_computing_structure_solution 'SHELXS-97 (Sheldrick, 1990)'
_diffrn_ambient_temperature 100(2)
_diffrn_measured_fraction_theta_full 0.989
_diffrn_measured_fraction_theta_max 0.989
_diffrn_measurement_device_type 'Bruker SMART CCD area-detector'
_diffrn_measurement_method '\f and \w'
_diffrn_radiation_monochromator graphite
_diffrn_radiation_source 'fine-focus sealed tube'
_diffrn_radiation_type CuK\a
_diffrn_radiation_wavelength 1.54178
_diffrn_reflns_av_R_equivalents 0.0167
_diffrn_reflns_av_sigmaI/netI 0.0130
_diffrn_reflns_limit_h_max 7
_diffrn_reflns_limit_h_min -7
_diffrn_reflns_limit_k_max 8
_diffrn_reflns_limit_k_min -7
_diffrn_reflns_limit_l_max 29
_diffrn_reflns_limit_l_min -29
_diffrn_reflns_number 8938
_diffrn_reflns_theta_full 65.01
_diffrn_reflns_theta_max 65.01
_diffrn_reflns_theta_min 3.55
_exptl_absorpt_coefficient_mu 3.228
_exptl_absorpt_correction_T_max 0.6179
_exptl_absorpt_correction_T_min 0.5051
_exptl_absorpt_correction_type multi-scan
_exptl_absorpt_process_details '(SADABS; Blessing, 1995)'
_exptl_crystal_colour Colorless
_exptl_crystal_density_diffrn 1.883
_exptl_crystal_density_method 'not measured'
_exptl_crystal_description Needle
_exptl_crystal_F_000 640
_exptl_crystal_size_max 0.25
_exptl_crystal_size_mid 0.21
_exptl_crystal_size_min 0.17
_refine_diff_density_max 0.246
_refine_diff_density_min -0.472
_refine_diff_density_rms 0.082
_refine_ls_goodness_of_fit_ref 1.186
_refine_ls_hydrogen_treatment constr
_refine_ls_matrix_type full
_refine_ls_number_parameters 173
_refine_ls_number_reflns 1914
_refine_ls_number_restraints 0
_refine_ls_restrained_S_all 1.186
_refine_ls_R_factor_all 0.0263
_refine_ls_R_factor_gt 0.0260
_refine_ls_shift/su_max 0.001
_refine_ls_shift/su_mean 0.000
_refine_ls_structure_factor_coef Fsqd
_refine_ls_weighting_details 'calc w=1/[\s^2^(Fo^2^)+(0.0345P)^2^+0.9590P] where P=(Fo^2^+2Fc^2^)/3'
_refine_ls_weighting_scheme calc
_refine_ls_wR_factor_gt 0.0696
_refine_ls_wR_factor_ref 0.0699
_reflns_number_gt 1903
_reflns_number_total 1914
_reflns_threshold_expression >2sigma(I)
_cod_data_source_file om200989b_si_002.cif
_cod_data_source_block 012706a
_cod_depositor_comments
;
The following automatic conversions were performed:

'_symmetry_cell_setting' value 'Monoclinic' changed to 'monoclinic'
according to /home/saulius/struct/CIF-dictionaries/cif_core.dic
dictionary named 'cif_core.dic' version 2.4.1 from 2010-06-29.

Automatic conversion script
Id: cif_fix_values 1715 2011-07-08 13:25:40Z adriana 
;
_cod_original_sg_symbol_H-M P(2)1/c
_cod_database_code 4068000

loop_
_symmetry_equiv_pos_as_xyz
'x, y, z'
'-x, y+1/2, -z+1/2'
'-x, -y, -z'
'x, -y-1/2, z-1/2'

loop_
_atom_site_label
_atom_site_type_symbol
_atom_site_fract_x
_atom_site_fract_y
_atom_site_fract_z
_atom_site_U_iso_or_equiv
_atom_site_adp_type
_atom_site_occupancy
_atom_site_symmetry_multiplicity
_atom_site_calc_flag
_atom_site_refinement_flags
Cu1 Cu 1.03083(4) 0.28526(4) 0.499577(11) 0.01595(12) Uani 1 1 d .
N1 N 0.9295(3) 0.2680(2) 0.42522(6) 0.0143(3) Uani 1 1 d .
C1 C 1.1297(3) 0.2789(3) 0.57379(8) 0.0154(4) Uani 1 1 d .
C2 C 1.3300(3) 0.3456(3) 0.59551(8) 0.0155(4) Uani 1 1 d .
C3 C 1.4016(3) 0.3423(3) 0.64956(8) 0.0167(4) Uani 1 1 d .
C4 C 1.2675(3) 0.2690(3) 0.68492(8) 0.0182(4) Uani 1 1 d .
C5 C 1.0659(3) 0.1997(3) 0.66585(8) 0.0166(4) Uani 1 1 d .
C6 C 1.0043(3) 0.2060(2) 0.61145(8) 0.0164(4) Uani 1 1 d .
C7 C 0.7291(3) 0.1979(2) 0.40985(8) 0.0151(4) Uani 1 1 d .
C8 C 0.6541(3) 0.1838(3) 0.35573(8) 0.0181(4) Uani 1 1 d .
H8 H 0.5128 0.1350 0.3453 0.022 Uiso 1 1 calc R
C9 C 0.7856(3) 0.2408(3) 0.31707(8) 0.0197(4) Uani 1 1 d .
H9 H 0.7362 0.2304 0.2800 0.024 Uiso 1 1 calc R
C10 C 0.9904(3) 0.3133(3) 0.33312(8) 0.0180(4) Uani 1 1 d .
H10 H 1.0835 0.3539 0.3074 0.022 Uiso 1 1 calc R
C11 C 1.0556(3) 0.3251(3) 0.38732(8) 0.0168(4) Uani 1 1 d .
H11 H 1.1953 0.3755 0.3984 0.020 Uiso 1 1 calc R
C12 C 0.5947(3) 0.1384(3) 0.45348(8) 0.0192(4) Uani 1 1 d .
H12A H 0.6745 0.0457 0.4750 0.029 Uiso 1 1 calc R
H12B H 0.4540 0.0905 0.4375 0.029 Uiso 1 1 calc R
H12C H 0.5676 0.2401 0.4765 0.029 Uiso 1 1 calc R
F2 F 1.46831(17) 0.42335(16) 0.56284(4) 0.0200(3) Uani 1 1 d .
F3 F 1.59758(17) 0.41186(17) 0.66871(5) 0.0229(3) Uani 1 1 d .
F4 F 1.3327(2) 0.26517(18) 0.73785(5) 0.0268(3) Uani 1 1 d .
F5 F 0.93590(19) 0.12631(16) 0.70046(4) 0.0226(3) Uani 1 1 d .
F6 F 0.80344(18) 0.13397(16) 0.59501(5) 0.0215(3) Uani 1 1 d .

loop_
_atom_site_aniso_label
_atom_site_aniso_U_11
_atom_site_aniso_U_22
_atom_site_aniso_U_33
_atom_site_aniso_U_23
_atom_site_aniso_U_13
_atom_site_aniso_U_12
Cu1 0.01536(18) 0.0219(2) 0.01039(17) -0.00075(10) 0.00040(11) -0.00055(11)
N1 0.0147(8) 0.0154(8) 0.0128(8) -0.0006(6) 0.0016(6) 0.0015(6)
C1 0.0175(10) 0.0165(10) 0.0122(9) -0.0015(7) 0.0013(7) 0.0034(7)
C2 0.0150(9) 0.0160(9) 0.0161(9) 0.0013(7) 0.0047(7) 0.0017(8)
C3 0.0118(9) 0.0191(10) 0.0188(10) -0.0029(8) -0.0014(7) 0.0004(8)
C4 0.0199(10) 0.0229(10) 0.0113(10) -0.0005(8) -0.0005(8) 0.0026(8)
C5 0.0171(9) 0.0172(10) 0.0163(10) 0.0015(7) 0.0056(8) 0.0002(7)
C6 0.0136(9) 0.0156(10) 0.0195(10) -0.0030(7) -0.0001(8) -0.0003(7)
C7 0.0157(9) 0.0123(9) 0.0174(10) -0.0010(7) 0.0024(8) 0.0009(7)
C8 0.0139(9) 0.0200(10) 0.0199(10) -0.0019(8) -0.0015(8) -0.0007(7)
C9 0.0223(10) 0.0224(10) 0.0140(10) -0.0014(8) -0.0005(8) 0.0036(8)
C10 0.0183(10) 0.0211(10) 0.0153(10) 0.0012(8) 0.0057(8) 0.0017(8)
C11 0.0142(9) 0.0184(10) 0.0181(10) 0.0000(8) 0.0031(7) -0.0003(8)
C12 0.0181(9) 0.0205(10) 0.0195(10) 0.0013(8) 0.0037(8) -0.0038(8)
F2 0.0173(5) 0.0263(6) 0.0174(6) 0.0022(5) 0.0061(4) -0.0029(5)
F3 0.0142(5) 0.0331(7) 0.0207(6) -0.0021(5) -0.0021(4) -0.0050(5)
F4 0.0239(6) 0.0446(8) 0.0110(6) 0.0025(5) -0.0024(5) -0.0032(5)
F5 0.0224(6) 0.0290(7) 0.0174(6) 0.0033(5) 0.0072(5) -0.0047(5)
F6 0.0158(5) 0.0269(6) 0.0212(6) -0.0026(5) -0.0005(4) -0.0072(5)

loop_
_atom_type_symbol
_atom_type_description
_atom_type_scat_dispersion_real
_atom_type_scat_dispersion_imag
_atom_type_scat_source
C C 0.0181 0.0091 'International Tables Vol C Tables 4.2.6.8 and 6.1.1.4'
H H 0.0000 0.0000 'International Tables Vol C Tables 4.2.6.8 and 6.1.1.4'
N N 0.0311 0.0180 'International Tables Vol C Tables 4.2.6.8 and 6.1.1.4'
F F 0.0727 0.0534 'International Tables Vol C Tables 4.2.6.8 and 6.1.1.4'
Cu Cu -1.9646 0.5888 'International Tables Vol C Tables 4.2.6.8 and 6.1.1.4'

loop_
_geom_angle_atom_site_label_1
_geom_angle_atom_site_label_2
_geom_angle_atom_site_label_3
_geom_angle
C1 Cu1 N1 174.66(8)
C11 N1 C7 119.09(17)
C11 N1 Cu1 120.77(13)
C7 N1 Cu1 120.15(13)
C2 C1 C6 113.73(18)
C2 C1 Cu1 124.12(15)
C6 C1 Cu1 122.15(15)
F2 C2 C3 116.11(16)
F2 C2 C1 119.68(17)
C3 C2 C1 124.20(18)
F3 C3 C4 119.22(17)
F3 C3 C2 121.73(17)
C4 C3 C2 119.04(18)
F4 C4 C3 120.22(18)
F4 C4 C5 120.11(18)
C3 C4 C5 119.67(18)
F5 C5 C6 121.83(17)
F5 C5 C4 119.58(18)
C6 C5 C4 118.59(18)
F6 C6 C5 115.79(17)
F6 C6 C1 119.44(18)
C5 C6 C1 124.77(18)
N1 C7 C8 120.63(18)
N1 C7 C12 116.98(17)
C8 C7 C12 122.39(18)
C9 C8 C7 119.92(18)
C9 C8 H8 120.0
C7 C8 H8 120.0
C8 C9 C10 119.15(19)
C8 C9 H9 120.4
C10 C9 H9 120.4
C11 C10 C9 118.42(18)
C11 C10 H10 120.8
C9 C10 H10 120.8
N1 C11 C10 122.80(18)
N1 C11 H11 118.6
C10 C11 H11 118.6
C7 C12 H12A 109.5
C7 C12 H12B 109.5
H12A C12 H12B 109.5
C7 C12 H12C 109.5
H12A C12 H12C 109.5
H12B C12 H12C 109.5

loop_
_geom_bond_atom_site_label_1
_geom_bond_atom_site_label_2
_geom_bond_distance
Cu1 C1 1.897(2)
Cu1 N1 1.9078(16)
N1 C11 1.349(3)
N1 C7 1.354(3)
C1 C2 1.383(3)
C1 C6 1.384(3)
C2 F2 1.363(2)
C2 C3 1.381(3)
C3 F3 1.351(2)
C3 C4 1.378(3)
C4 F4 1.346(2)
C4 C5 1.378(3)
C5 F5 1.349(2)
C5 C6 1.378(3)
C6 F6 1.367(2)
C7 C8 1.392(3)
C7 C12 1.497(3)
C8 C9 1.384(3)
C8 H8 0.9500
C9 C10 1.388(3)
C9 H9 0.9500
C10 C11 1.379(3)
C10 H10 0.9500
C11 H11 0.9500
C12 H12A 0.9800
C12 H12B 0.9800
C12 H12C 0.9800
